data_1533338
loop_
_publ_author_name
'Charkin, D.O.'
'Dityat'yev, O.A.'
'Rakunov, A.B.'
'Lightfoot, F.'
'Dolgikh, V.A.'

_publ_section_title
;
 A new family of layered bismuth oxohalides
;
_journal_name_full 'Zhurnal Neorganicheskoi Khimii'
_journal_page_first 195
_journal_page_last 203
_journal_volume 48
_journal_year 2003
_chemical_formula_sum 'Bi3.81 Br2 Cs0.6 Nb0.4 Nd1.19 O11 Ti1.6'
_chemical_name_systematic 'Bi2 (Bi1.81 Nd1.19) (Ti1.6 Nb0.4) Cs0.6 O11 Br2'
_space_group_IT_number 123
_symmetry_space_group_name_Hall '-P 4 2'
_symmetry_space_group_name_H-M 'P 4/m m m'
_cell_angle_alpha 90
_cell_angle_beta 90
_cell_angle_gamma 90
_cell_formula_units_Z 1
_cell_length_a 3.857
_cell_length_b 3.857
_cell_length_c 23.281
_cell_volume 346.339
_citation_journal_id_ASTM ZNOKAQ
_cod_data_source_file Charkin_ZNOKAQ_2003_1171.cif
_cod_data_source_block Bi3.81Br2Cs0.6Nb0.4Nd1.19O11Ti1.6
_cod_original_cell_volume 346.3386
_cod_database_code 1533338

loop_
_symmetry_equiv_pos_as_xyz
x,y,z
-y,x,z
-x,-y,z
y,-x,z
x,-y,-z
y,x,-z
-x,y,-z
-y,-x,-z
-x,-y,-z
y,-x,-z
x,y,-z
-y,x,-z
-x,y,z
-y,-x,z
x,-y,z
y,x,z

loop_
_atom_site_label
_atom_site_type_symbol
_atom_site_fract_x
_atom_site_fract_y
_atom_site_fract_z
_atom_site_occupancy
_atom_site_U_iso_or_equiv
Cs1 Cs+1 0 0 0 0.6 0.0
Nb1 Nb+5 0 0 0.412 0.2 0.0
O4 O-2 0.5 0 0.5 0.5 0.0
Br1 Br-1 0.5 0.5 0.1086 1 0.0
Bi3 Bi+3 0.5 0.5 0.5 0.19 0.0
Nd1 Nd+3 0.5 0.5 0.2979 0.19 0.0
Nd2 Nd+3 0.5 0.5 0.5 0.81 0.0
Ti1 Ti+4 0 0 0.412 0.8 0.0
O1 O-2 0.5 0 0.2332 1 0.0
O2 O-2 0 0 0.3322 1 0.0
Bi2 Bi+3 0.5 0.5 0.2979 0.81 0.0
Bi1 Bi+3 0 0 0.1893 1 0.0
O3 O-2 0.5 0 0.4062 1 0.0
